data_1571940
loop_
_publ_author_name
'Franc, Michal'
'Schulz, Ji&#x159;&#xed;'
'&#x160;t&#x11b;pni&#x10d;ka, Petr'

_publ_section_title
;
 Facile synthesis and bonding of 4-ferrocenyl-1,2,4-triazol-5-ylidene
 complexes.
;
_journal_issue 27
_journal_name_full 'Dalton transactions (Cambridge, England : 2003)'
_journal_page_first 11445
_journal_page_last 11453
_journal_paper_doi 10.1039/d4dt01433b
_journal_volume 53
_journal_year 2024
_chemical_absolute_configuration ad
_chemical_formula_moiety 'C40 H49 Au Fe N5, I, C H Cl3'
_chemical_formula_sum 'C41 H50 Au Cl3 Fe I N5'
_chemical_formula_weight 1098.92
_space_group_crystal_system monoclinic
_space_group_IT_number 9
_space_group_name_Hall 'C -2yc'
_space_group_name_H-M_alt 'C 1 c 1'
_atom_sites_solution_hydrogens geom
_atom_sites_solution_primary direct
_atom_sites_solution_secondary difmap
_audit_creation_method SHELXL-2017/1
_audit_update_record
;
2024-04-04 deposited with the CCDC.	2024-06-18 downloaded from the CCDC.
;
_cell_angle_alpha 90
_cell_angle_beta 108.2050(10)
_cell_angle_gamma 90
_cell_formula_units_Z 4
_cell_length_a 20.2983(6)
_cell_length_b 14.2658(4)
_cell_length_c 15.5783(4)
_cell_measurement_reflns_used 9374
_cell_measurement_temperature 120(2)
_cell_measurement_theta_max 27.48
_cell_measurement_theta_min 3.55
_cell_volume 4285.2(2)
_computing_cell_refinement 'SAINT V8.40B (Bruker AXS LLC, 2019)'
_computing_data_collection 'Bruker Instrument Service vV6.2.16'
_computing_data_reduction 'SAINT V8.40B (Bruker AXS LLC, 2019)'
_computing_molecular_graphics 'PLATON (Spek, 2017)'
_computing_publication_material 'PLATON (Spek, 2017)'
_computing_structure_refinement 'SHELXL-2017 (Sheldrick, 2017)'
_computing_structure_solution 'SHELXT 2018 (Sheldrick, 2018)'
_diffrn_ambient_temperature 120(2)
_diffrn_measured_fraction_theta_full 0.998
_diffrn_measured_fraction_theta_max 0.998
_diffrn_measurement_device_type 'Bruker D8 VENTURE Kappa Duo'
_diffrn_measurement_method '\f and \w scans'
_diffrn_radiation_monochromator 'Quazar Mo multilayer optic'
_diffrn_radiation_source 'I\mS micro-focus sealed tube'
_diffrn_radiation_type MoK\a
_diffrn_radiation_wavelength 0.71073
_diffrn_reflns_av_R_equivalents 0.0278
_diffrn_reflns_av_unetI/netI 0.0210
_diffrn_reflns_Laue_measured_fraction_full 0.998
_diffrn_reflns_Laue_measured_fraction_max 0.998
_diffrn_reflns_limit_h_max 26
_diffrn_reflns_limit_h_min -26
_diffrn_reflns_limit_k_max 18
_diffrn_reflns_limit_k_min -18
_diffrn_reflns_limit_l_max 20
_diffrn_reflns_limit_l_min -20
_diffrn_reflns_number 55568
_diffrn_reflns_point_group_measured_fraction_full 0.993
_diffrn_reflns_point_group_measured_fraction_max 0.992
_diffrn_reflns_theta_full 25.242
_diffrn_reflns_theta_max 27.485
_diffrn_reflns_theta_min 2.034
_exptl_absorpt_coefficient_mu 4.700
_exptl_absorpt_correction_T_max 0.57
_exptl_absorpt_correction_T_min 0.44
_exptl_absorpt_correction_type multi-scan
_exptl_absorpt_process_details
;
Krause, L., Herbst-Irmer, R., Sheldrick, G. M., Stalke, D. (2015).
J. Appl. Cryst. 48, 3-10.
;
_exptl_crystal_colour orange
_exptl_crystal_density_diffrn 1.703
_exptl_crystal_description prism
_exptl_crystal_F_000 2160
_exptl_crystal_size_max 0.42
_exptl_crystal_size_mid 0.25
_exptl_crystal_size_min 0.13
_refine_diff_density_max 0.747
_refine_diff_density_min -1.391
_refine_diff_density_rms 0.084
_refine_ls_abs_structure_details
;
 Flack x determined using 4784 quotients [(I+)-(I-)]/[(I+)+(I-)]
 (Parsons, Flack and Wagner, Acta Cryst. B69 (2013) 249-259).
;
_refine_ls_abs_structure_Flack 0.0002(16)
_refine_ls_extinction_method none
_refine_ls_goodness_of_fit_ref 1.051
_refine_ls_hydrogen_treatment constr
_refine_ls_matrix_type full
_refine_ls_number_parameters 478
_refine_ls_number_reflns 9783
_refine_ls_number_restraints 2
_refine_ls_restrained_S_all 1.051
_refine_ls_R_factor_all 0.0184
_refine_ls_R_factor_gt 0.0184
_refine_ls_shift/su_max 0.001
_refine_ls_shift/su_mean 0.000
_refine_ls_structure_factor_coef Fsqd
_refine_ls_weighting_details 'w=1/[\s^2^(Fo^2^)+(0.0226P)^2^+10.9500P] where P=(Fo^2^+2Fc^2^)/3'
_refine_ls_weighting_scheme calc
_refine_ls_wR_factor_gt 0.0464
_refine_ls_wR_factor_ref 0.0465
_reflns_Friedel_coverage 0.987
_reflns_Friedel_fraction_full 0.988
_reflns_Friedel_fraction_max 0.987
_reflns_number_gt 9762
_reflns_number_total 9783
_reflns_threshold_expression 'I > 2\s(I)'
_cod_data_source_file d4dt01433b3.cif
_cod_data_source_block mf79
_cod_depositor_comments 'Adding full bibliography for 1571939--1571940.cif.'
_cod_original_sg_symbol_H-M 'C c'
_cod_database_code 1571940
_shelx_shelxl_version_number 2017/1
_shelx_space_group_comment
;
The symmetry employed for this shelxl refinement is uniquely defined
by the following loop, which should always be used as a source of
symmetry information in preference to the above space-group names.
They are only intended as comments.
;
_shelx_estimated_absorpt_t_min 0.243
_shelx_estimated_absorpt_t_max 0.580

loop_
_space_group_symop_operation_xyz
'x, y, z'
'x, -y, z+1/2'
'x+1/2, y+1/2, z'
'x+1/2, -y+1/2, z+1/2'

loop_
_atom_site_label
_atom_site_type_symbol
_atom_site_fract_x
_atom_site_fract_y
_atom_site_fract_z
_atom_site_U_iso_or_equiv
_atom_site_adp_type
_atom_site_occupancy
_atom_site_site_symmetry_order
_atom_site_calc_flag
_atom_site_refinement_flags_posn
_atom_site_refinement_flags_adp
_atom_site_refinement_flags_occupancy
_atom_site_disorder_assembly
_atom_site_disorder_group
Au1 Au 0.54037(2) 0.71411(2) 0.50787(2) 0.01180(4) Uani 1 1 d . . . . .
I1 I 0.34926(2) 0.21415(3) 0.36482(3) 0.03293(9) Uani 1 1 d . . . . .
Fe1 Fe 0.49786(3) 0.40238(4) 0.61970(4) 0.01849(12) Uani 1 1 d . . . . .
N1 N 0.45623(18) 0.5333(3) 0.4540(2) 0.0171(7) Uani 1 1 d . . . . .
N2 N 0.40060(18) 0.6505(3) 0.3851(2) 0.0174(7) Uani 1 1 d . . . . .
N3 N 0.3577(2) 0.5748(3) 0.3537(3) 0.0243(8) Uani 1 1 d . . . . .
N4 N 0.67295(18) 0.7915(2) 0.6440(2) 0.0136(7) Uani 1 1 d . . . . .
N5 N 0.62800(17) 0.8875(2) 0.5360(2) 0.0137(6) Uani 1 1 d . . . . .
C1 C 0.5071(2) 0.4730(3) 0.5115(3) 0.0181(8) Uani 1 1 d . . . . .
C2 C 0.5620(2) 0.4992(3) 0.5909(3) 0.0218(9) Uani 1 1 d . . . . .
H2 H 0.571474 0.560279 0.616071 0.026 Uiso 1 1 calc R U . . .
C3 C 0.5995(2) 0.4158(3) 0.6246(3) 0.0261(10) Uani 1 1 d . . . . .
H3 H 0.639138 0.411696 0.676748 0.031 Uiso 1 1 calc R U . . .
C4 C 0.5683(2) 0.3400(3) 0.5682(4) 0.0256(9) Uani 1 1 d . . . . .
H4 H 0.583155 0.276574 0.576738 0.031 Uiso 1 1 calc R U . . .
C5 C 0.5110(3) 0.3740(3) 0.4968(3) 0.0227(9) Uani 1 1 d . . . . .
H5 H 0.481092 0.338360 0.448721 0.027 Uiso 1 1 calc R U . . .
C6 C 0.4008(3) 0.4277(4) 0.6271(4) 0.0339(12) Uani 1 1 d . . . . .
H6 H 0.365184 0.462462 0.584973 0.041 Uiso 1 1 calc R U . . .
C7 C 0.4517(3) 0.4647(4) 0.7037(4) 0.0335(11) Uani 1 1 d . . . . .
H7 H 0.456264 0.528533 0.721877 0.040 Uiso 1 1 calc R U . . .
C8 C 0.4948(3) 0.3897(4) 0.7487(3) 0.0309(11) Uani 1 1 d . . . . .
H8 H 0.533250 0.394471 0.802239 0.037 Uiso 1 1 calc R U . . .
C9 C 0.4700(3) 0.3056(4) 0.6990(4) 0.0291(10) Uani 1 1 d . . . . .
H9 H 0.488852 0.244549 0.713513 0.035 Uiso 1 1 calc R U . . .
C10 C 0.4120(3) 0.3304(4) 0.6240(4) 0.0319(11) Uani 1 1 d . . . . .
H10 H 0.385265 0.288468 0.579186 0.038 Uiso 1 1 calc R U . . .
C11 C 0.4611(2) 0.6275(3) 0.4456(3) 0.0151(7) Uani 1 1 d . . . . .
C12 C 0.3933(2) 0.5041(3) 0.3969(3) 0.0225(9) Uani 1 1 d . . . . .
H12 H 0.377863 0.440828 0.390025 0.027 Uiso 1 1 calc R U . . .
C13 C 0.3771(2) 0.7433(4) 0.3486(3) 0.0241(9) Uani 1 1 d . . . . .
H13A H 0.414948 0.788448 0.370843 0.036 Uiso 1 1 calc R U . . .
H13B H 0.337593 0.762508 0.368011 0.036 Uiso 1 1 calc R U . . .
H13C H 0.362871 0.741074 0.282442 0.036 Uiso 1 1 calc R U . . .
C21 C 0.6192(2) 0.8022(3) 0.5669(3) 0.0123(7) Uani 1 1 d . . . . .
C22 C 0.7146(2) 0.8706(3) 0.6610(3) 0.0179(8) Uani 1 1 d . . . . .
H22 H 0.754992 0.880533 0.711121 0.022 Uiso 1 1 calc R U . . .
C23 C 0.6866(2) 0.9309(3) 0.5923(3) 0.0180(8) Uani 1 1 d . . . . .
H23 H 0.703710 0.991187 0.584385 0.022 Uiso 1 1 calc R U . . .
C24 C 0.6862(2) 0.7078(3) 0.6996(3) 0.0162(8) Uani 1 1 d . . . . .
C25 C 0.6560(3) 0.7007(4) 0.7682(3) 0.0234(10) Uani 1 1 d . . . . .
C26 C 0.6727(3) 0.6202(4) 0.8223(3) 0.0334(12) Uani 1 1 d . . . . .
H26 H 0.653391 0.612120 0.870038 0.040 Uiso 1 1 calc R U . . .
C27 C 0.7167(3) 0.5524(4) 0.8080(3) 0.0335(12) Uani 1 1 d . . . . .
H27 H 0.727325 0.498724 0.846006 0.040 Uiso 1 1 calc R U . . .
C28 C 0.7453(3) 0.5620(3) 0.7386(3) 0.0255(9) Uani 1 1 d . . . . .
H28 H 0.775214 0.514648 0.729260 0.031 Uiso 1 1 calc R U . . .
C29 C 0.7308(2) 0.6403(3) 0.6824(3) 0.0181(8) Uani 1 1 d . . . . .
C30 C 0.6080(3) 0.7744(4) 0.7863(3) 0.0268(10) Uani 1 1 d . . . . .
H30 H 0.606824 0.828714 0.745286 0.032 Uiso 1 1 calc R U . . .
C31 C 0.5347(3) 0.7367(5) 0.7649(5) 0.0458(15) Uani 1 1 d . . . . .
H31A H 0.517902 0.716564 0.701656 0.069 Uiso 1 1 calc R U . . .
H31B H 0.504301 0.786103 0.774951 0.069 Uiso 1 1 calc R U . . .
H31C H 0.534467 0.683278 0.804335 0.069 Uiso 1 1 calc R U . . .
C32 C 0.6349(4) 0.8101(4) 0.8840(4) 0.0385(13) Uani 1 1 d . . . . .
H32A H 0.636747 0.758019 0.925655 0.058 Uiso 1 1 calc R U . . .
H32B H 0.603681 0.858773 0.893087 0.058 Uiso 1 1 calc R U . . .
H32C H 0.681503 0.836375 0.895548 0.058 Uiso 1 1 calc R U . . .
C33 C 0.7599(2) 0.6487(3) 0.6036(3) 0.0228(9) Uani 1 1 d . . . . .
H33 H 0.762954 0.716858 0.590375 0.027 Uiso 1 1 calc R U . . .
C34 C 0.7115(3) 0.6027(4) 0.5193(3) 0.0306(11) Uani 1 1 d . . . . .
H34A H 0.708455 0.535380 0.530005 0.046 Uiso 1 1 calc R U . . .
H34B H 0.729633 0.612197 0.468500 0.046 Uiso 1 1 calc R U . . .
H34C H 0.665302 0.630853 0.504931 0.046 Uiso 1 1 calc R U . . .
C35 C 0.8322(3) 0.6067(4) 0.6241(4) 0.0330(12) Uani 1 1 d . . . . .
H35A H 0.862858 0.633891 0.680222 0.049 Uiso 1 1 calc R U . . .
H35B H 0.850586 0.620713 0.574346 0.049 Uiso 1 1 calc R U . . .
H35C H 0.829789 0.538678 0.631048 0.049 Uiso 1 1 calc R U . . .
C36 C 0.5835(2) 0.9266(3) 0.4522(3) 0.0153(8) Uani 1 1 d . . . . .
C37 C 0.5223(2) 0.9719(3) 0.4532(3) 0.0177(8) Uani 1 1 d . . . . .
C38 C 0.4799(2) 1.0080(3) 0.3714(3) 0.0242(9) Uani 1 1 d . . . . .
H38 H 0.437624 1.038145 0.369175 0.029 Uiso 1 1 calc R U . . .
C39 C 0.4984(3) 1.0006(4) 0.2936(3) 0.0285(10) Uani 1 1 d . . . . .
H39 H 0.469333 1.026427 0.238605 0.034 Uiso 1 1 calc R U . . .
C40 C 0.5593(3) 0.9557(4) 0.2954(3) 0.0264(10) Uani 1 1 d . . . . .
H40 H 0.571424 0.951180 0.241392 0.032 Uiso 1 1 calc R U . . .
C41 C 0.6033(2) 0.9169(3) 0.3749(3) 0.0190(8) Uani 1 1 d . . . . .
C42 C 0.5022(2) 0.9851(3) 0.5384(3) 0.0196(8) Uani 1 1 d . . . . .
H42 H 0.537657 0.953003 0.589317 0.024 Uiso 1 1 calc R U . . .
C43 C 0.4316(3) 0.9412(4) 0.5280(4) 0.0323(11) Uani 1 1 d . . . . .
H43A H 0.396052 0.972523 0.478880 0.048 Uiso 1 1 calc R U . . .
H43B H 0.420488 0.948429 0.584490 0.048 Uiso 1 1 calc R U . . .
H43C H 0.432853 0.874382 0.513887 0.048 Uiso 1 1 calc R U . . .
C44 C 0.5030(3) 1.0894(3) 0.5603(3) 0.0291(10) Uani 1 1 d . . . . .
H44A H 0.550406 1.113603 0.574033 0.044 Uiso 1 1 calc R U . . .
H44B H 0.486800 1.098568 0.612678 0.044 Uiso 1 1 calc R U . . .
H44C H 0.472437 1.123108 0.508180 0.044 Uiso 1 1 calc R U . . .
C45 C 0.6683(2) 0.8657(3) 0.3732(3) 0.0229(9) Uani 1 1 d . . . . .
H45 H 0.693471 0.844582 0.436175 0.027 Uiso 1 1 calc R U . . .
C46 C 0.6495(3) 0.7791(4) 0.3134(4) 0.0330(12) Uani 1 1 d . . . . .
H46A H 0.616377 0.740796 0.332132 0.050 Uiso 1 1 calc R U . . .
H46B H 0.691528 0.742424 0.319154 0.050 Uiso 1 1 calc R U . . .
H46C H 0.628667 0.798405 0.250309 0.050 Uiso 1 1 calc R U . . .
C47 C 0.7165(3) 0.9307(4) 0.3423(5) 0.0437(15) Uani 1 1 d . . . . .
H47A H 0.692292 0.954066 0.281476 0.066 Uiso 1 1 calc R U . . .
H47B H 0.757985 0.896007 0.341604 0.066 Uiso 1 1 calc R U . . .
H47C H 0.730108 0.983737 0.384185 0.066 Uiso 1 1 calc R U . . .
C1S C 0.8017(3) 0.7575(4) 1.1229(4) 0.0328(11) Uani 1 1 d . . . . .
H1S H 0.828813 0.740911 1.186548 0.039 Uiso 1 1 calc R U . . .
Cl1S Cl 0.77301(9) 0.65452(11) 1.06278(16) 0.0603(5) Uani 1 1 d . . . . .
Cl2S Cl 0.85554(13) 0.81925(17) 1.07483(15) 0.0716(6) Uani 1 1 d . . . . .
Cl3S Cl 0.72892(10) 0.82600(12) 1.12419(12) 0.0513(4) Uani 1 1 d . . . . .

loop_
_atom_site_aniso_label
_atom_site_aniso_U_11
_atom_site_aniso_U_22
_atom_site_aniso_U_33
_atom_site_aniso_U_23
_atom_site_aniso_U_13
_atom_site_aniso_U_12
Au1 0.01158(6) 0.01127(7) 0.01138(6) 0.00019(7) 0.00189(4) -0.00188(7)
I1 0.02737(18) 0.0366(2) 0.03017(19) 0.00314(14) 0.00224(14) 0.00690(14)
Fe1 0.0190(3) 0.0150(3) 0.0218(3) 0.0037(2) 0.0068(2) -0.0020(2)
N1 0.0146(16) 0.0173(17) 0.0175(16) 0.0006(13) 0.0021(13) -0.0059(13)
N2 0.0139(16) 0.0187(17) 0.0163(16) -0.0007(13) 0.0000(13) -0.0047(13)
N3 0.0178(17) 0.027(2) 0.0247(19) -0.0031(16) 0.0019(15) -0.0095(15)
N4 0.0122(16) 0.0136(17) 0.0126(16) -0.0033(12) 0.0004(13) 0.0011(12)
N5 0.0131(15) 0.0125(15) 0.0148(15) -0.0014(12) 0.0030(12) -0.0012(12)
C1 0.0176(19) 0.016(2) 0.020(2) 0.0018(15) 0.0054(16) -0.0025(15)
C2 0.018(2) 0.017(2) 0.027(2) 0.0063(17) 0.0024(17) -0.0057(16)
C3 0.018(2) 0.024(2) 0.033(3) 0.0095(19) 0.0048(18) -0.0024(18)
C4 0.025(2) 0.017(2) 0.038(3) 0.0056(19) 0.015(2) 0.0010(17)
C5 0.025(2) 0.017(2) 0.029(2) 0.0000(18) 0.0123(18) -0.0040(17)
C6 0.025(2) 0.044(3) 0.038(3) 0.012(2) 0.018(2) 0.005(2)
C7 0.042(3) 0.027(3) 0.037(3) 0.003(2) 0.021(2) 0.004(2)
C8 0.040(3) 0.031(3) 0.023(2) 0.0021(19) 0.012(2) 0.000(2)
C9 0.035(3) 0.025(2) 0.033(3) 0.009(2) 0.019(2) -0.002(2)
C10 0.028(2) 0.035(3) 0.036(3) 0.006(2) 0.015(2) -0.011(2)
C11 0.0145(18) 0.0170(19) 0.0133(17) 0.0003(14) 0.0034(14) -0.0020(15)
C12 0.017(2) 0.022(2) 0.024(2) -0.0001(17) 0.0007(17) -0.0071(16)
C13 0.022(2) 0.020(2) 0.026(2) 0.0048(19) 0.0013(18) 0.0010(18)
C21 0.0115(17) 0.0135(17) 0.0117(17) -0.0009(14) 0.0034(14) 0.0002(14)
C22 0.0156(18) 0.0160(19) 0.0192(19) -0.0038(15) 0.0012(15) -0.0010(15)
C23 0.0165(18) 0.0132(18) 0.022(2) -0.0036(15) 0.0020(16) -0.0034(15)
C24 0.019(2) 0.0126(19) 0.0131(19) 0.0008(14) -0.0001(16) 0.0012(14)
C25 0.030(2) 0.025(2) 0.014(2) 0.0015(17) 0.0062(18) 0.0061(18)
C26 0.057(3) 0.028(3) 0.018(2) 0.0058(19) 0.016(2) 0.006(2)
C27 0.051(3) 0.024(2) 0.022(2) 0.0098(19) 0.005(2) 0.008(2)
C28 0.029(2) 0.018(2) 0.024(2) 0.0004(17) 0.0006(18) 0.0066(18)
C29 0.0170(19) 0.0140(19) 0.0208(19) -0.0032(15) 0.0025(16) -0.0003(15)
C30 0.039(3) 0.025(2) 0.021(2) 0.0019(18) 0.015(2) 0.006(2)
C31 0.043(3) 0.049(4) 0.053(4) -0.010(3) 0.027(3) 0.004(3)
C32 0.060(4) 0.033(3) 0.024(3) -0.003(2) 0.015(3) 0.012(3)
C33 0.024(2) 0.015(2) 0.034(2) -0.0013(17) 0.0155(19) 0.0035(17)
C34 0.033(3) 0.036(3) 0.026(2) -0.005(2) 0.013(2) 0.009(2)
C35 0.022(2) 0.025(2) 0.055(3) -0.011(2) 0.016(2) 0.0012(19)
C36 0.0168(18) 0.0133(18) 0.0141(18) 0.0022(14) 0.0022(15) -0.0051(15)
C37 0.020(2) 0.0158(19) 0.0164(19) 0.0004(15) 0.0051(16) 0.0006(16)
C38 0.021(2) 0.025(2) 0.021(2) 0.0018(17) -0.0003(17) 0.0044(18)
C39 0.031(2) 0.032(3) 0.017(2) 0.0061(18) 0.0000(18) 0.004(2)
C40 0.032(2) 0.031(2) 0.015(2) 0.0019(17) 0.0064(18) -0.003(2)
C41 0.0179(19) 0.022(2) 0.0173(19) -0.0009(16) 0.0057(15) -0.0053(16)
C42 0.022(2) 0.017(2) 0.019(2) -0.0022(16) 0.0052(16) 0.0046(16)
C43 0.030(3) 0.039(3) 0.033(3) -0.012(2) 0.018(2) -0.005(2)
C44 0.039(3) 0.020(2) 0.023(2) -0.0041(18) 0.003(2) 0.007(2)
C45 0.021(2) 0.027(2) 0.023(2) -0.0051(18) 0.0099(17) -0.0035(18)
C46 0.028(3) 0.030(3) 0.041(3) -0.010(2) 0.010(2) -0.004(2)
C47 0.034(3) 0.032(3) 0.076(5) -0.005(3) 0.032(3) -0.008(2)
C1S 0.040(3) 0.026(3) 0.035(3) 0.003(2) 0.016(2) -0.001(2)
Cl1S 0.0460(9) 0.0290(7) 0.0985(15) -0.0203(8) 0.0119(9) 0.0024(7)
Cl2S 0.0873(15) 0.0724(13) 0.0710(12) -0.0070(10) 0.0478(11) -0.0406(12)
Cl3S 0.0739(11) 0.0395(9) 0.0465(9) 0.0093(7) 0.0273(8) 0.0276(8)

loop_
_atom_type_symbol
_atom_type_description
_atom_type_scat_dispersion_real
_atom_type_scat_dispersion_imag
_atom_type_scat_source
C C 0.0033 0.0016 'International Tables Vol C Tables 4.2.6.8 and 6.1.1.4'
H H 0.0000 0.0000 'International Tables Vol C Tables 4.2.6.8 and 6.1.1.4'
Au Au -2.0133 8.8022 'International Tables Vol C Tables 4.2.6.8 and 6.1.1.4'
Cl Cl 0.1484 0.1585 'International Tables Vol C Tables 4.2.6.8 and 6.1.1.4'
Fe Fe 0.3463 0.8444 'International Tables Vol C Tables 4.2.6.8 and 6.1.1.4'
I I -0.4742 1.8119 'International Tables Vol C Tables 4.2.6.8 and 6.1.1.4'
N N 0.0061 0.0033 'International Tables Vol C Tables 4.2.6.8 and 6.1.1.4'

loop_
_geom_angle_atom_site_label_1
_geom_angle_atom_site_label_2
_geom_angle_atom_site_label_3
_geom_angle
_geom_angle_site_symmetry_1
_geom_angle_site_symmetry_3
_geom_angle_publ_flag
C21 Au1 C11 178.51(16) . . ?
C1 Fe1 C7 120.0(2) . . ?
C1 Fe1 C8 154.9(2) . . ?
C7 Fe1 C8 40.8(2) . . ?
C1 Fe1 C6 107.6(2) . . ?
C7 Fe1 C6 40.6(2) . . ?
C8 Fe1 C6 68.5(2) . . ?
C1 Fe1 C10 125.5(2) . . ?
C7 Fe1 C10 68.3(2) . . ?
C8 Fe1 C10 68.5(2) . . ?
C6 Fe1 C10 40.4(2) . . ?
C1 Fe1 C2 41.25(17) . . ?
C7 Fe1 C2 107.4(2) . . ?
C8 Fe1 C2 119.7(2) . . ?
C6 Fe1 C2 125.8(2) . . ?
C10 Fe1 C2 163.1(2) . . ?
C1 Fe1 C9 162.6(2) . . ?
C7 Fe1 C9 68.7(2) . . ?
C8 Fe1 C9 41.0(2) . . ?
C6 Fe1 C9 68.4(2) . . ?
C10 Fe1 C9 40.7(2) . . ?
C2 Fe1 C9 154.7(2) . . ?
C1 Fe1 C4 68.41(18) . . ?
C7 Fe1 C4 163.5(2) . . ?
C8 Fe1 C4 126.0(2) . . ?
C6 Fe1 C4 154.5(2) . . ?
C10 Fe1 C4 120.1(2) . . ?
C2 Fe1 C4 68.73(19) . . ?
C9 Fe1 C4 107.5(2) . . ?
C1 Fe1 C3 68.28(18) . . ?
C7 Fe1 C3 126.5(2) . . ?
C8 Fe1 C3 108.2(2) . . ?
C6 Fe1 C3 163.6(2) . . ?
C10 Fe1 C3 154.9(2) . . ?
C2 Fe1 C3 40.68(18) . . ?
C9 Fe1 C3 120.3(2) . . ?
C4 Fe1 C3 40.3(2) . . ?
C1 Fe1 C5 41.25(17) . . ?
C7 Fe1 C5 154.8(2) . . ?
C8 Fe1 C5 162.6(2) . . ?
C6 Fe1 C5 119.7(2) . . ?
C10 Fe1 C5 107.0(2) . . ?
C2 Fe1 C5 69.60(19) . . ?
C9 Fe1 C5 124.8(2) . . ?
C4 Fe1 C5 40.5(2) . . ?
C3 Fe1 C5 68.4(2) . . ?
C11 N1 C12 108.6(4) . . ?
C11 N1 C1 126.8(3) . . ?
C12 N1 C1 124.6(4) . . ?
C11 N2 N3 113.4(4) . . ?
C11 N2 C13 127.9(4) . . ?
N3 N2 C13 118.6(4) . . ?
C12 N3 N2 103.8(3) . . ?
C21 N4 C22 110.6(3) . . ?
C21 N4 C24 124.8(3) . . ?
C22 N4 C24 124.6(4) . . ?
C21 N5 C23 111.2(3) . . ?
C21 N5 C36 123.9(3) . . ?
C23 N5 C36 124.8(3) . . ?
N1 C1 C2 126.9(4) . . ?
N1 C1 C5 123.9(4) . . ?
C2 C1 C5 109.2(4) . . ?
N1 C1 Fe1 125.9(3) . . ?
C2 C1 Fe1 70.1(2) . . ?
C5 C1 Fe1 70.6(3) . . ?
C3 C2 C1 106.4(4) . . ?
C3 C2 Fe1 69.9(3) . . ?
C1 C2 Fe1 68.6(2) . . ?
C3 C2 H2 126.8 . . ?
C1 C2 H2 126.8 . . ?
Fe1 C2 H2 126.2 . . ?
C4 C3 C2 109.1(4) . . ?
C4 C3 Fe1 69.8(3) . . ?
C2 C3 Fe1 69.4(3) . . ?
C4 C3 H3 125.5 . . ?
C2 C3 H3 125.5 . . ?
Fe1 C3 H3 126.9 . . ?
C3 C4 C5 108.9(4) . . ?
C3 C4 Fe1 69.9(3) . . ?
C5 C4 Fe1 70.0(3) . . ?
C3 C4 H4 125.5 . . ?
C5 C4 H4 125.5 . . ?
Fe1 C4 H4 126.2 . . ?
C4 C5 C1 106.4(4) . . ?
C4 C5 Fe1 69.5(3) . . ?
C1 C5 Fe1 68.2(3) . . ?
C4 C5 H5 126.8 . . ?
C1 C5 H5 126.8 . . ?
Fe1 C5 H5 127.1 . . ?
C10 C6 C7 108.3(5) . . ?
C10 C6 Fe1 69.8(3) . . ?
C7 C6 Fe1 69.5(3) . . ?
C10 C6 H6 125.9 . . ?
C7 C6 H6 125.9 . . ?
Fe1 C6 H6 126.4 . . ?
C6 C7 C8 108.1(5) . . ?
C6 C7 Fe1 69.9(3) . . ?
C8 C7 Fe1 69.7(3) . . ?
C6 C7 H7 126.0 . . ?
C8 C7 H7 126.0 . . ?
Fe1 C7 H7 126.1 . . ?
C7 C8 C9 107.8(5) . . ?
C7 C8 Fe1 69.5(3) . . ?
C9 C8 Fe1 69.8(3) . . ?
C7 C8 H8 126.1 . . ?
C9 C8 H8 126.1 . . ?
Fe1 C8 H8 126.1 . . ?
C10 C9 C8 107.3(5) . . ?
C10 C9 Fe1 69.5(3) . . ?
C8 C9 Fe1 69.2(3) . . ?
C10 C9 H9 126.3 . . ?
C8 C9 H9 126.3 . . ?
Fe1 C9 H9 126.6 . . ?
C6 C10 C9 108.5(5) . . ?
C6 C10 Fe1 69.8(3) . . ?
C9 C10 Fe1 69.8(3) . . ?
C6 C10 H10 125.7 . . ?
C9 C10 H10 125.7 . . ?
Fe1 C10 H10 126.2 . . ?
N2 C11 N1 103.5(3) . . ?
N2 C11 Au1 127.5(3) . . ?
N1 C11 Au1 129.1(3) . . ?
N3 C12 N1 110.7(4) . . ?
N3 C12 H12 124.7 . . ?
N1 C12 H12 124.7 . . ?
N2 C13 H13A 109.5 . . ?
N2 C13 H13B 109.5 . . ?
H13A C13 H13B 109.5 . . ?
N2 C13 H13C 109.5 . . ?
H13A C13 H13C 109.5 . . ?
H13B C13 H13C 109.5 . . ?
N5 C21 N4 105.1(3) . . ?
N5 C21 Au1 125.2(3) . . ?
N4 C21 Au1 129.7(3) . . ?
C23 C22 N4 106.7(4) . . ?
C23 C22 H22 126.7 . . ?
N4 C22 H22 126.7 . . ?
C22 C23 N5 106.4(4) . . ?
C22 C23 H23 126.8 . . ?
N5 C23 H23 126.8 . . ?
C25 C24 C29 124.2(4) . . ?
C25 C24 N4 118.3(4) . . ?
C29 C24 N4 117.5(4) . . ?
C24 C25 C26 116.0(4) . . ?
C24 C25 C30 123.7(4) . . ?
C26 C25 C30 120.3(4) . . ?
C27 C26 C25 121.7(5) . . ?
C27 C26 H26 119.2 . . ?
C25 C26 H26 119.2 . . ?
C26 C27 C28 120.4(4) . . ?
C26 C27 H27 119.8 . . ?
C28 C27 H27 119.8 . . ?
C27 C28 C29 120.9(4) . . ?
C27 C28 H28 119.6 . . ?
C29 C28 H28 119.6 . . ?
C28 C29 C24 116.9(4) . . ?
C28 C29 C33 120.7(4) . . ?
C24 C29 C33 122.3(4) . . ?
C25 C30 C31 110.8(5) . . ?
C25 C30 C32 111.4(4) . . ?
C31 C30 C32 110.8(5) . . ?
C25 C30 H30 107.9 . . ?
C31 C30 H30 107.9 . . ?
C32 C30 H30 107.9 . . ?
C30 C31 H31A 109.5 . . ?
C30 C31 H31B 109.5 . . ?
H31A C31 H31B 109.5 . . ?
C30 C31 H31C 109.5 . . ?
H31A C31 H31C 109.5 . . ?
H31B C31 H31C 109.5 . . ?
C30 C32 H32A 109.5 . . ?
C30 C32 H32B 109.5 . . ?
H32A C32 H32B 109.5 . . ?
C30 C32 H32C 109.5 . . ?
H32A C32 H32C 109.5 . . ?
H32B C32 H32C 109.5 . . ?
C34 C33 C35 109.4(4) . . ?
C34 C33 C29 110.7(4) . . ?
C35 C33 C29 113.0(4) . . ?
C34 C33 H33 107.9 . . ?
C35 C33 H33 107.9 . . ?
C29 C33 H33 107.9 . . ?
C33 C34 H34A 109.5 . . ?
C33 C34 H34B 109.5 . . ?
H34A C34 H34B 109.5 . . ?
C33 C34 H34C 109.5 . . ?
H34A C34 H34C 109.5 . . ?
H34B C34 H34C 109.5 . . ?
C33 C35 H35A 109.5 . . ?
C33 C35 H35B 109.5 . . ?
H35A C35 H35B 109.5 . . ?
C33 C35 H35C 109.5 . . ?
H35A C35 H35C 109.5 . . ?
H35B C35 H35C 109.5 . . ?
C41 C36 C37 123.4(4) . . ?
C41 C36 N5 118.3(4) . . ?
C37 C36 N5 118.3(4) . . ?
C38 C37 C36 117.2(4) . . ?
C38 C37 C42 119.7(4) . . ?
C36 C37 C42 123.1(4) . . ?
C39 C38 C37 120.9(4) . . ?
C39 C38 H38 119.6 . . ?
C37 C38 H38 119.6 . . ?
C38 C39 C40 120.3(4) . . ?
C38 C39 H39 119.9 . . ?
C40 C39 H39 119.9 . . ?
C39 C40 C41 121.4(4) . . ?
C39 C40 H40 119.3 . . ?
C41 C40 H40 119.3 . . ?
C36 C41 C40 116.8(4) . . ?
C36 C41 C45 123.5(4) . . ?
C40 C41 C45 119.7(4) . . ?
C37 C42 C44 109.3(4) . . ?
C37 C42 C43 110.9(4) . . ?
C44 C42 C43 111.6(4) . . ?
C37 C42 H42 108.3 . . ?
C44 C42 H42 108.3 . . ?
C43 C42 H42 108.3 . . ?
C42 C43 H43A 109.5 . . ?
C42 C43 H43B 109.5 . . ?
H43A C43 H43B 109.5 . . ?
C42 C43 H43C 109.5 . . ?
H43A C43 H43C 109.5 . . ?
H43B C43 H43C 109.5 . . ?
C42 C44 H44A 109.5 . . ?
C42 C44 H44B 109.5 . . ?
H44A C44 H44B 109.5 . . ?
C42 C44 H44C 109.5 . . ?
H44A C44 H44C 109.5 . . ?
H44B C44 H44C 109.5 . . ?
C41 C45 C46 110.4(4) . . ?
C41 C45 C47 111.0(4) . . ?
C46 C45 C47 111.2(4) . . ?
C41 C45 H45 108.0 . . ?
C46 C45 H45 108.0 . . ?
C47 C45 H45 108.0 . . ?
C45 C46 H46A 109.5 . . ?
C45 C46 H46B 109.5 . . ?
H46A C46 H46B 109.5 . . ?
C45 C46 H46C 109.5 . . ?
H46A C46 H46C 109.5 . . ?
H46B C46 H46C 109.5 . . ?
C45 C47 H47A 109.5 . . ?
C45 C47 H47B 109.5 . . ?
H47A C47 H47B 109.5 . . ?
C45 C47 H47C 109.5 . . ?
H47A C47 H47C 109.5 . . ?
H47B C47 H47C 109.5 . . ?
Cl1S C1S Cl2S 110.1(3) . . ?
Cl1S C1S Cl3S 109.3(3) . . ?
Cl2S C1S Cl3S 111.2(3) . . ?
Cl1S C1S H1S 108.7 . . ?
Cl2S C1S H1S 108.7 . . ?
Cl3S C1S H1S 108.7 . . ?

loop_
_geom_bond_atom_site_label_1
_geom_bond_atom_site_label_2
_geom_bond_distance
_geom_bond_site_symmetry_2
_geom_bond_publ_flag
Au1 C21 2.017(4) . ?
Au1 C11 2.020(4) . ?
Fe1 C1 2.022(4) . ?
Fe1 C7 2.036(5) . ?
Fe1 C8 2.038(5) . ?
Fe1 C6 2.041(5) . ?
Fe1 C10 2.042(5) . ?
Fe1 C2 2.042(4) . ?
Fe1 C9 2.046(5) . ?
Fe1 C4 2.047(5) . ?
Fe1 C3 2.049(5) . ?
Fe1 C5 2.054(5) . ?
N1 C11 1.357(5) . ?
N1 C12 1.374(5) . ?
N1 C1 1.426(6) . ?
N2 C11 1.335(5) . ?
N2 N3 1.377(5) . ?
N2 C13 1.460(6) . ?
N3 C12 1.299(6) . ?
N4 C21 1.355(5) . ?
N4 C22 1.385(5) . ?
N4 C24 1.450(5) . ?
N5 C21 1.341(5) . ?
N5 C23 1.384(5) . ?
N5 C36 1.447(5) . ?
C1 C2 1.431(6) . ?
C1 C5 1.436(6) . ?
C2 C3 1.422(6) . ?
C2 H2 0.9500 . ?
C3 C4 1.412(7) . ?
C3 H3 0.9500 . ?
C4 C5 1.421(7) . ?
C4 H4 0.9500 . ?
C5 H5 0.9500 . ?
C6 C10 1.410(8) . ?
C6 C7 1.414(8) . ?
C6 H6 0.9500 . ?
C7 C8 1.421(8) . ?
C7 H7 0.9500 . ?
C8 C9 1.431(8) . ?
C8 H8 0.9500 . ?
C9 C10 1.421(8) . ?
C9 H9 0.9500 . ?
C10 H10 0.9500 . ?
C12 H12 0.9500 . ?
C13 H13A 0.9800 . ?
C13 H13B 0.9800 . ?
C13 H13C 0.9800 . ?
C22 C23 1.352(6) . ?
C22 H22 0.9500 . ?
C23 H23 0.9500 . ?
C24 C25 1.392(7) . ?
C24 C29 1.404(6) . ?
C25 C26 1.403(7) . ?
C25 C30 1.517(7) . ?
C26 C27 1.380(8) . ?
C26 H26 0.9500 . ?
C27 C28 1.385(8) . ?
C27 H27 0.9500 . ?
C28 C29 1.393(6) . ?
C28 H28 0.9500 . ?
C29 C33 1.525(6) . ?
C30 C31 1.519(9) . ?
C30 C32 1.534(7) . ?
C30 H30 1.0000 . ?
C31 H31A 0.9800 . ?
C31 H31B 0.9800 . ?
C31 H31C 0.9800 . ?
C32 H32A 0.9800 . ?
C32 H32B 0.9800 . ?
C32 H32C 0.9800 . ?
C33 C34 1.521(7) . ?
C33 C35 1.524(6) . ?
C33 H33 1.0000 . ?
C34 H34A 0.9800 . ?
C34 H34B 0.9800 . ?
C34 H34C 0.9800 . ?
C35 H35A 0.9800 . ?
C35 H35B 0.9800 . ?
C35 H35C 0.9800 . ?
C36 C41 1.391(6) . ?
C36 C37 1.403(6) . ?
C37 C38 1.395(6) . ?
C37 C42 1.517(6) . ?
C38 C39 1.381(7) . ?
C38 H38 0.9500 . ?
C39 C40 1.384(7) . ?
C39 H39 0.9500 . ?
C40 C41 1.395(6) . ?
C40 H40 0.9500 . ?
C41 C45 1.515(6) . ?
C42 C44 1.526(6) . ?
C42 C43 1.527(7) . ?
C42 H42 1.0000 . ?
C43 H43A 0.9800 . ?
C43 H43B 0.9800 . ?
C43 H43C 0.9800 . ?
C44 H44A 0.9800 . ?
C44 H44B 0.9800 . ?
C44 H44C 0.9800 . ?
C45 C46 1.523(7) . ?
C45 C47 1.531(7) . ?
C45 H45 1.0000 . ?
C46 H46A 0.9800 . ?
C46 H46B 0.9800 . ?
C46 H46C 0.9800 . ?
C47 H47A 0.9800 . ?
C47 H47B 0.9800 . ?
C47 H47C 0.9800 . ?
C1S Cl1S 1.742(6) . ?
C1S Cl2S 1.744(6) . ?
C1S Cl3S 1.777(6) . ?
C1S H1S 1.0000 . ?
